data_1534216
loop_
_publ_author_name
'Barker, M.G.'
'Harper, A.'
'Hubberstey, P.'

_publ_section_title
;
 Alkali metal salts of cyanamide: crystal and anion structure of the
 monosodium salt of cyanamide
;
_journal_name_full 'Journal of Chemical Research (Synopsis)'
_journal_page_first 432
_journal_page_last 433
_journal_volume 1978
_journal_year 1978
_chemical_formula_sum 'C H N2 Na'
_chemical_name_systematic 'Na H N C N'
_space_group_IT_number 57
_symmetry_space_group_name_Hall '-P 2c 2b'
_symmetry_space_group_name_H-M 'P b c m'
_cell_angle_alpha 90
_cell_angle_beta 90
_cell_angle_gamma 90
_cell_formula_units_Z 4
_cell_length_a 3.531
_cell_length_b 10.358
_cell_length_c 6.486
_cell_volume 237.220
_citation_journal_id_ASTM JRPSDC
_cod_data_source_file Barker_JRPSDC_1978_385.cif
_cod_data_source_block C1H1N2Na1
_cod_original_cell_volume 237.2196
_cod_original_formula_sum 'C1 H1 N2 Na1'
_cod_database_code 1534216

loop_
_symmetry_equiv_pos_as_xyz
x,y,z
-x,-y,z+1/2
x,-y+1/2,-z
-x,y+1/2,-z+1/2
-x,-y,-z
x,y,-z-1/2
-x,y-1/2,z
x,-y-1/2,z-1/2

loop_
_atom_site_label
_atom_site_type_symbol
_atom_site_fract_x
_atom_site_fract_y
_atom_site_fract_z
_atom_site_occupancy
_atom_site_U_iso_or_equiv
H1 H+1 0.14 0.58 0.25 1 0.0
N1 N-3 0.6967 0.345 0.25 1 0.0
N2 N-3 0.887 0.5736 0.25 1 0.0
C1 C+4 0.7991 0.4538 0.25 1 0.0
Na1 Na+1 0.2378 0.25 0 1 0.0
